data_2020127
loop_
_publ_author_name
'Stepanovs, Dmitrijs'
'Posevins, Daniels'
'Turks, Maris'

_publ_section_title
;
 Crystal structures of two (+-)-exo-N-isobornylacetamides
;
_journal_issue 10
_journal_name_full 'Acta Crystallographica Section E Crystallographic Communications'
_journal_page_first 1117
_journal_paper_doi 10.1107/S2056989015015984
_journal_volume 71
_journal_year 2015
_chemical_formula_iupac 'C12 H21 N O'
_chemical_formula_moiety 'C12 H21 N O'
_chemical_formula_sum 'C12 H21 N O'
_chemical_formula_weight 195.30
_chemical_name_systematic
(+-)-<i>N</i>-[(1<i>RS</i>,2<i>RS</i>,4<i>RS</i>)-1,7,7-Trimethylbicyclo[2.2.1]heptan-2-yl]acetamide
_space_group_IT_number 14
_symmetry_cell_setting monoclinic
_symmetry_space_group_name_Hall '-P 2yn'
_symmetry_space_group_name_H-M 'P 1 21/n 1'
_atom_sites_solution_hydrogens geom
_atom_sites_solution_primary direct
_atom_sites_solution_secondary difmap
_audit_creation_method SHELXL-97
_cell_angle_alpha 90.00
_cell_angle_beta 97.184(10)
_cell_angle_gamma 90.00
_cell_formula_units_Z 8
_cell_length_a 9.6820(6)
_cell_length_b 10.6540(3)
_cell_length_c 23.3676(7)
_cell_measurement_reflns_used 23028
_cell_measurement_temperature 173(2)
_cell_measurement_theta_max 30.034
_cell_measurement_theta_min 0.998
_cell_volume 2391.49(19)
_computing_cell_refinement
;
SCALEPACK (Otwinowski & Minor, 1997)
;
_computing_data_collection
;
KappaCCD Server Software (Nonius, 1997)
;
_computing_data_reduction
;
DENZO and SCALEPACK (Otwinowski & Minor, 1997)
;
_computing_molecular_graphics
;
ORTEP-3 for Windows (Farrugia, 2012) and Mercury (Macrae <i>et al.</i>,
2008)
;
_computing_publication_material
;
SHELXL97 (Sheldrick, 2008),
PLATON (Spek, 2009) and publCIF (Westrip, 2010)
;
_computing_structure_refinement
;
SHELXL97 (Sheldrick, 2008)
;
_computing_structure_solution
;
SIR2011 (Burla <i>et al.</i>,  2012)
;
_diffrn_ambient_temperature 173(2)
_diffrn_measured_fraction_theta_full 0.996
_diffrn_measured_fraction_theta_max 0.996
_diffrn_measurement_device_type 'Nonius KappaCCD'
_diffrn_measurement_method '\f and \w scan'
_diffrn_radiation_monochromator graphite
_diffrn_radiation_source 'fine-focus sealed tube'
_diffrn_radiation_type MoK\a
_diffrn_radiation_wavelength 0.71073
_diffrn_reflns_av_R_equivalents 0.0558
_diffrn_reflns_av_sigmaI/netI 0.0747
_diffrn_reflns_limit_h_max 11
_diffrn_reflns_limit_h_min -11
_diffrn_reflns_limit_k_max 11
_diffrn_reflns_limit_k_min -12
_diffrn_reflns_limit_l_max 27
_diffrn_reflns_limit_l_min -28
_diffrn_reflns_number 7908
_diffrn_reflns_theta_full 25.25
_diffrn_reflns_theta_max 25.25
_diffrn_reflns_theta_min 2.19
_exptl_absorpt_coefficient_mu 0.068
_exptl_absorpt_correction_type none
_exptl_crystal_colour colourless
_exptl_crystal_density_diffrn 1.085
_exptl_crystal_density_method 'not measured'
_exptl_crystal_description plate
_exptl_crystal_F_000 864
_exptl_crystal_size_max 0.18
_exptl_crystal_size_mid 0.12
_exptl_crystal_size_min 0.09
_refine_diff_density_max 0.370
_refine_diff_density_min -0.198
_refine_ls_extinction_method none
_refine_ls_goodness_of_fit_ref 1.050
_refine_ls_hydrogen_treatment mixed
_refine_ls_matrix_type full
_refine_ls_number_parameters 269
_refine_ls_number_reflns 4320
_refine_ls_number_restraints 0
_refine_ls_restrained_S_all 1.050
_refine_ls_R_factor_all 0.1175
_refine_ls_R_factor_gt 0.0647
_refine_ls_shift/su_max 0.000
_refine_ls_shift/su_mean 0.000
_refine_ls_structure_factor_coef Fsqd
_refine_ls_weighting_details 'calc w=1/[\s^2^(Fo^2^)+(0.0684P)^2^+0.5097P] where P=(Fo^2^+2Fc^2^)/3'
_refine_ls_weighting_scheme calc
_refine_ls_wR_factor_gt 0.1441
_refine_ls_wR_factor_ref 0.1594
_reflns_number_gt 2637
_reflns_number_total 4320
_reflns_threshold_expression >2sigma(I)
_cod_data_source_file su5191sup1.cif
_cod_data_source_block 1
_cod_original_sg_symbol_H-M 'P 21/n'
_cod_database_code 2020127
_cod_database_fobs_code 2020127

loop_
_symmetry_equiv_pos_as_xyz
'x, y, z'
'-x+1/2, y+1/2, -z+1/2'
'-x, -y, -z'
'x-1/2, -y-1/2, z-1/2'

loop_
_atom_site_type_symbol
_atom_site_label
_atom_site_fract_x
_atom_site_fract_y
_atom_site_fract_z
_atom_site_U_iso_or_equiv
_atom_site_adp_type
_atom_site_calc_flag
_atom_site_refinement_flags
_atom_site_occupancy
_atom_site_symmetry_multiplicity
O O1 -0.02258(14) 0.12729(16) 0.06523(7) 0.0422(5) Uani d . 1 1
N N1 0.18985(18) 0.21667(19) 0.07437(8) 0.0296(5) Uani d . 1 1
H H1N 0.276(2) 0.204(2) 0.0728(9) 0.036(7) Uiso d . 1 1
C C1 0.1084(3) 0.6083(3) 0.09760(13) 0.0543(8) Uani d . 1 1
H H1A 0.0660 0.6280 0.0579 0.065 Uiso calc R 1 1
H H1B 0.1171 0.6865 0.1206 0.065 Uiso calc R 1 1
C C2 0.0227(2) 0.5082(2) 0.12569(12) 0.0474(7) Uani d . 1 1
H H2A -0.0068 0.5399 0.1621 0.057 Uiso calc R 1 1
H H2B -0.0610 0.4837 0.0993 0.057 Uiso calc R 1 1
C C3 0.1236(2) 0.3969(2) 0.13719(10) 0.0346(6) Uani d . 1 1
C C4 0.1376(2) 0.3440(2) 0.07640(10) 0.0311(6) Uani d . 1 1
H H4 0.0440 0.3475 0.0529 0.037 Uiso calc R 1 1
C C5 0.2338(2) 0.4415(2) 0.05134(11) 0.0402(6) Uani d . 1 1
H H5A 0.3248 0.4039 0.0460 0.048 Uiso calc R 1 1
H H5B 0.1898 0.4752 0.0140 0.048 Uiso calc R 1 1
C C6 0.2501(2) 0.5434(2) 0.09772(11) 0.0436(7) Uani d . 1 1
H H6 0.3292 0.6024 0.0947 0.052 Uiso calc R 1 1
C C7 0.2638(2) 0.4669(2) 0.15414(10) 0.0385(6) Uani d . 1 1
C C8 0.3926(2) 0.3821(3) 0.16342(12) 0.0478(7) Uani d . 1 1
H H8A 0.3995 0.3333 0.1283 0.072 Uiso calc R 1 1
H H8B 0.3844 0.3248 0.1956 0.072 Uiso calc R 1 1
H H8C 0.4762 0.4339 0.1722 0.072 Uiso calc R 1 1
C C9 0.2675(3) 0.5485(3) 0.20856(12) 0.0583(8) Uani d . 1 1
H H9A 0.3534 0.5981 0.2135 0.087 Uiso calc R 1 1
H H9B 0.2645 0.4945 0.2423 0.087 Uiso calc R 1 1
H H9C 0.1870 0.6050 0.2046 0.087 Uiso calc R 1 1
C C10 0.0805(3) 0.3019(3) 0.17942(12) 0.0481(7) Uani d . 1 1
H H10D 0.0789 0.3419 0.2171 0.072 Uiso calc R 1 1
H H10E 0.1471 0.2323 0.1831 0.072 Uiso calc R 1 1
H H10F -0.0126 0.2700 0.1654 0.072 Uiso calc R 1 1
C C11 0.1054(2) 0.1169(2) 0.06847(9) 0.0318(6) Uani d . 1 1
C C12 0.1737(2) -0.0091(2) 0.06613(12) 0.0422(7) Uani d . 1 1
H H12A 0.1673 -0.0544 0.1022 0.063 Uiso calc R 1 1
H H12B 0.2719 0.0022 0.0610 0.063 Uiso calc R 1 1
H H12C 0.1267 -0.0574 0.0337 0.063 Uiso calc R 1 1
O O1A 0.52606(14) -0.16700(16) -0.05366(7) 0.0413(5) Uani d . 1 1
N N1A 0.31245(18) -0.08247(18) -0.07554(8) 0.0297(5) Uani d . 1 1
H H1AN 0.223(2) -0.092(2) -0.0758(9) 0.035(6) Uiso d . 1 1
C C1A 0.3751(3) 0.2963(3) -0.12778(15) 0.0615(8) Uani d . 1 1
H H1A1 0.4035 0.3332 -0.0892 0.074 Uiso calc R 1 1
H H1A2 0.3675 0.3640 -0.1570 0.074 Uiso calc R 1 1
C C2A 0.4775(2) 0.1949(2) -0.14177(13) 0.0523(8) Uani d . 1 1
H H2A1 0.5552 0.1864 -0.1102 0.063 Uiso calc R 1 1
H H2A2 0.5161 0.2145 -0.1780 0.063 Uiso calc R 1 1
C C3A 0.3881(2) 0.0737(2) -0.14821(11) 0.0396(6) Uani d . 1 1
C C4A 0.3603(2) 0.0434(2) -0.08641(10) 0.0343(6) Uani d . 1 1
H H4A 0.4474 0.0600 -0.0597 0.041 Uiso calc R 1 1
C C5A 0.2472(3) 0.1450(3) -0.07462(12) 0.0463(7) Uani d . 1 1
H H5A1 0.1567 0.1053 -0.0702 0.056 Uiso calc R 1 1
H H5A2 0.2786 0.1956 -0.0399 0.056 Uiso calc R 1 1
C C6A 0.2383(3) 0.2240(3) -0.12928(14) 0.0568(8) Uani d . 1 1
H H6A 0.1537 0.2786 -0.1354 0.068 Uiso calc R 1 1
C C7A 0.2459(2) 0.1260(3) -0.17734(11) 0.0418(7) Uani d . 1 1
C C8A 0.1271(2) 0.0305(3) -0.18521(12) 0.0530(8) Uani d . 1 1
H H8A1 0.1113 -0.0029 -0.1475 0.079 Uiso calc R 1 1
H H8A2 0.1518 -0.0383 -0.2098 0.079 Uiso calc R 1 1
H H8A3 0.0421 0.0715 -0.2033 0.079 Uiso calc R 1 1
C C9A 0.2545(3) 0.1849(4) -0.23710(14) 0.0819(11) Uani d . 1 1
H H9A1 0.1685 0.2313 -0.2495 0.123 Uiso calc R 1 1
H H9A2 0.2664 0.1184 -0.2650 0.123 Uiso calc R 1 1
H H9A3 0.3340 0.2424 -0.2347 0.123 Uiso calc R 1 1
C C10A 0.4535(3) -0.0307(3) -0.17793(12) 0.0485(7) Uani d . 1 1
H H10A 0.3955 -0.1061 -0.1779 0.073 Uiso calc R 1 1
H H10B 0.5462 -0.0483 -0.1576 0.073 Uiso calc R 1 1
H H10C 0.4618 -0.0063 -0.2178 0.073 Uiso calc R 1 1
C C11A 0.3980(2) -0.1770(2) -0.05835(9) 0.0326(6) Uani d . 1 1
C C12A 0.3303(2) -0.2983(3) -0.04552(14) 0.0577(8) Uani d . 1 1
H H12D 0.3754 -0.3321 -0.0089 0.087 Uiso calc R 1 1
H H12E 0.3397 -0.3585 -0.0765 0.087 Uiso calc R 1 1
H H12F 0.2314 -0.2838 -0.0428 0.087 Uiso calc R 1 1

loop_
_atom_site_aniso_label
_atom_site_aniso_U_11
_atom_site_aniso_U_22
_atom_site_aniso_U_33
_atom_site_aniso_U_12
_atom_site_aniso_U_13
_atom_site_aniso_U_23
O1 0.0203(8) 0.0470(12) 0.0600(12) -0.0052(7) 0.0079(7) -0.0016(9)
N1 0.0170(9) 0.0367(13) 0.0359(12) -0.0036(9) 0.0059(7) -0.0039(10)
C1 0.0598(17) 0.0345(17) 0.067(2) 0.0022(14) 0.0014(13) 0.0058(15)
C2 0.0429(14) 0.0350(16) 0.0646(18) 0.0079(12) 0.0082(12) -0.0045(14)
C3 0.0343(12) 0.0313(15) 0.0397(15) -0.0006(10) 0.0107(10) 0.0004(12)
C4 0.0247(11) 0.0325(15) 0.0356(14) -0.0007(10) 0.0023(9) 0.0018(11)
C5 0.0426(13) 0.0387(16) 0.0396(15) -0.0083(12) 0.0064(10) 0.0103(13)
C6 0.0446(14) 0.0321(16) 0.0540(17) -0.0119(12) 0.0059(11) 0.0012(14)
C7 0.0433(14) 0.0356(16) 0.0362(15) -0.0025(11) 0.0028(10) -0.0070(13)
C8 0.0377(13) 0.0527(19) 0.0494(17) -0.0031(12) -0.0083(11) -0.0073(14)
C9 0.0698(18) 0.049(2) 0.0551(19) -0.0046(15) 0.0030(14) -0.0151(16)
C10 0.0614(16) 0.0407(18) 0.0467(17) -0.0006(13) 0.0242(13) 0.0000(14)
C11 0.0270(12) 0.0370(16) 0.0320(14) -0.0064(11) 0.0064(9) -0.0031(11)
C12 0.0338(13) 0.0377(17) 0.0558(17) -0.0037(11) 0.0081(11) -0.0057(13)
O1A 0.0206(8) 0.0514(12) 0.0522(11) 0.0030(7) 0.0057(7) 0.0043(9)
N1A 0.0180(10) 0.0332(13) 0.0384(12) -0.0016(9) 0.0056(7) 0.0044(9)
C1A 0.0579(17) 0.045(2) 0.084(2) -0.0083(14) 0.0174(15) -0.0010(17)
C2A 0.0414(14) 0.0380(17) 0.078(2) -0.0099(12) 0.0102(13) 0.0029(15)
C3A 0.0366(13) 0.0381(16) 0.0450(16) -0.0065(11) 0.0084(10) -0.0007(13)
C4A 0.0249(11) 0.0332(15) 0.0437(15) -0.0044(10) 0.0001(9) -0.0020(12)
C5A 0.0415(14) 0.0390(17) 0.0590(18) -0.0028(12) 0.0089(12) -0.0067(14)
C6A 0.0408(15) 0.0461(19) 0.085(2) 0.0059(13) 0.0128(13) 0.0081(18)
C7A 0.0384(13) 0.0450(17) 0.0410(15) -0.0032(12) 0.0016(10) 0.0135(14)
C8A 0.0400(14) 0.064(2) 0.0507(17) -0.0095(14) -0.0097(11) 0.0142(16)
C9A 0.079(2) 0.091(3) 0.072(2) -0.009(2) -0.0030(17) 0.040(2)
C10A 0.0528(15) 0.0471(19) 0.0481(16) -0.0036(13) 0.0164(12) 0.0013(14)
C11A 0.0262(12) 0.0401(16) 0.0324(14) -0.0002(11) 0.0065(9) 0.0024(12)
C12A 0.0390(14) 0.0480(19) 0.086(2) 0.0008(13) 0.0093(13) 0.0232(17)

loop_
_atom_type_symbol
_atom_type_description
_atom_type_scat_dispersion_real
_atom_type_scat_dispersion_imag
_atom_type_scat_source
C C 0.0033 0.0016 'International Tables Vol C Tables 4.2.6.8 and 6.1.1.4'
H H 0.0000 0.0000 'International Tables Vol C Tables 4.2.6.8 and 6.1.1.4'
N N 0.0061 0.0033 'International Tables Vol C Tables 4.2.6.8 and 6.1.1.4'
O O 0.0106 0.0060 'International Tables Vol C Tables 4.2.6.8 and 6.1.1.4'

loop_
_geom_angle_atom_site_label_1
_geom_angle_atom_site_label_2
_geom_angle_atom_site_label_3
_geom_angle
C11 N1 C4 122.38(18)
C11 N1 H1N 117.6(16)
C4 N1 H1N 119.6(16)
C6 C1 C2 102.5(2)
C6 C1 H1A 111.3
C2 C1 H1A 111.3
C6 C1 H1B 111.3
C2 C1 H1B 111.3
H1A C1 H1B 109.2
C3 C2 C1 104.02(18)
C3 C2 H2A 111.0
C1 C2 H2A 111.0
C3 C2 H2B 111.0
C1 C2 H2B 111.0
H2A C2 H2B 109.0
C10 C3 C2 114.18(18)
C10 C3 C4 114.7(2)
C2 C3 C4 104.27(19)
C10 C3 C7 117.3(2)
C2 C3 C7 100.96(19)
C4 C3 C7 103.54(16)
N1 C4 C3 116.15(19)
N1 C4 C5 112.55(17)
C3 C4 C5 103.13(18)
N1 C4 H4 108.2
C3 C4 H4 108.2
C5 C4 H4 108.2
C6 C5 C4 102.74(18)
C6 C5 H5A 111.2
C4 C5 H5A 111.2
C6 C5 H5B 111.2
C4 C5 H5B 111.2
H5A C5 H5B 109.1
C5 C6 C1 107.8(2)
C5 C6 C7 102.8(2)
C1 C6 C7 102.75(19)
C5 C6 H6 114.1
C1 C6 H6 114.1
C7 C6 H6 114.1
C8 C7 C9 106.4(2)
C8 C7 C6 114.5(2)
C9 C7 C6 113.5(2)
C8 C7 C3 114.9(2)
C9 C7 C3 114.28(19)
C6 C7 C3 93.26(18)
C7 C8 H8A 109.5
C7 C8 H8B 109.5
H8A C8 H8B 109.5
C7 C8 H8C 109.5
H8A C8 H8C 109.5
H8B C8 H8C 109.5
C7 C9 H9A 109.5
C7 C9 H9B 109.5
H9A C9 H9B 109.5
C7 C9 H9C 109.5
H9A C9 H9C 109.5
H9B C9 H9C 109.5
C3 C10 H10D 109.5
C3 C10 H10E 109.5
H10D C10 H10E 109.5
C3 C10 H10F 109.5
H10D C10 H10F 109.5
H10E C10 H10F 109.5
O1 C11 N1 122.0(2)
O1 C11 C12 121.4(2)
N1 C11 C12 116.64(18)
C11 C12 H12A 109.5
C11 C12 H12B 109.5
H12A C12 H12B 109.5
C11 C12 H12C 109.5
H12A C12 H12C 109.5
H12B C12 H12C 109.5
C11A N1A C4A 123.40(18)
C11A N1A H1AN 119.6(16)
C4A N1A H1AN 116.4(16)
C6A C1A C2A 102.8(2)
C6A C1A H1A1 111.2
C2A C1A H1A1 111.2
C6A C1A H1A2 111.2
C2A C1A H1A2 111.2
H1A1 C1A H1A2 109.1
C1A C2A C3A 103.87(19)
C1A C2A H2A1 111.0
C3A C2A H2A1 111.0
C1A C2A H2A2 111.0
C3A C2A H2A2 111.0
H2A1 C2A H2A2 109.0
C10A C3A C4A 114.5(2)
C10A C3A C2A 113.63(19)
C4A C3A C2A 104.2(2)
C10A C3A C7A 117.7(2)
C4A C3A C7A 103.72(17)
C2A C3A C7A 101.3(2)
N1A C4A C3A 117.1(2)
N1A C4A C5A 110.91(17)
C3A C4A C5A 103.01(19)
N1A C4A H4A 108.5
C3A C4A H4A 108.5
C5A C4A H4A 108.5
C6A C5A C4A 101.5(2)
C6A C5A H5A1 111.5
C4A C5A H5A1 111.5
C6A C5A H5A2 111.5
C4A C5A H5A2 111.5
H5A1 C5A H5A2 109.3
C5A C6A C1A 107.5(2)
C5A C6A C7A 103.5(2)
C1A C6A C7A 103.8(2)
C5A C6A H6A 113.7
C1A C6A H6A 113.7
C7A C6A H6A 113.7
C8A C7A C6A 115.7(2)
C8A C7A C9A 106.6(2)
C6A C7A C9A 113.4(3)
C8A C7A C3A 115.1(2)
C6A C7A C3A 92.51(19)
C9A C7A C3A 113.3(2)
C7A C8A H8A1 109.5
C7A C8A H8A2 109.5
H8A1 C8A H8A2 109.5
C7A C8A H8A3 109.5
H8A1 C8A H8A3 109.5
H8A2 C8A H8A3 109.5
C7A C9A H9A1 109.5
C7A C9A H9A2 109.5
H9A1 C9A H9A2 109.5
C7A C9A H9A3 109.5
H9A1 C9A H9A3 109.5
H9A2 C9A H9A3 109.5
C3A C10A H10A 109.5
C3A C10A H10B 109.5
H10A C10A H10B 109.5
C3A C10A H10C 109.5
H10A C10A H10C 109.5
H10B C10A H10C 109.5
O1A C11A N1A 122.7(2)
O1A C11A C12A 121.1(2)
N1A C11A C12A 116.19(19)
C11A C12A H12D 109.5
C11A C12A H12E 109.5
H12D C12A H12E 109.5
C11A C12A H12F 109.5
H12D C12A H12F 109.5
H12E C12A H12F 109.5

loop_
_geom_bond_atom_site_label_1
_geom_bond_atom_site_label_2
_geom_bond_distance
O1 C11 1.237(2)
N1 C11 1.338(3)
N1 C4 1.451(3)
N1 H1N 0.85(2)
C1 C6 1.536(3)
C1 C2 1.547(4)
C1 H1A 0.9900
C1 H1B 0.9900
C2 C3 1.539(3)
C2 H2A 0.9900
C2 H2B 0.9900
C3 C10 1.508(3)
C3 C4 1.550(3)
C3 C7 1.556(3)
C4 C5 1.557(3)
C4 H4 1.0000
C5 C6 1.528(4)
C5 H5A 0.9900
C5 H5B 0.9900
C6 C7 1.541(4)
C6 H6 1.0000
C7 C8 1.534(3)
C7 C9 1.537(4)
C8 H8A 0.9800
C8 H8B 0.9800
C8 H8C 0.9800
C9 H9A 0.9800
C9 H9B 0.9800
C9 H9C 0.9800
C10 H10D 0.9800
C10 H10E 0.9800
C10 H10F 0.9800
C11 C12 1.500(3)
C12 H12A 0.9800
C12 H12B 0.9800
C12 H12C 0.9800
O1A C11A 1.236(2)
N1A C11A 1.334(3)
N1A C4A 1.452(3)
N1A H1AN 0.87(2)
C1A C6A 1.529(4)
C1A C2A 1.529(4)
C1A H1A1 0.9900
C1A H1A2 0.9900
C2A C3A 1.552(3)
C2A H2A1 0.9900
C2A H2A2 0.9900
C3A C10A 1.494(3)
C3A C4A 1.536(3)
C3A C7A 1.560(3)
C4A C5A 1.588(3)
C4A H4A 1.0000
C5A C6A 1.523(4)
C5A H5A1 0.9900
C5A H5A2 0.9900
C6A C7A 1.542(4)
C6A H6A 1.0000
C7A C8A 1.530(3)
C7A C9A 1.543(4)
C8A H8A1 0.9800
C8A H8A2 0.9800
C8A H8A3 0.9800
C9A H9A1 0.9800
C9A H9A2 0.9800
C9A H9A3 0.9800
C10A H10A 0.9800
C10A H10B 0.9800
C10A H10C 0.9800
C11A C12A 1.497(3)
C12A H12D 0.9800
C12A H12E 0.9800
C12A H12F 0.9800

loop_
_geom_hbond_atom_site_label_D
_geom_hbond_atom_site_label_H
_geom_hbond_atom_site_label_A
_geom_hbond_site_symmetry_A
_geom_hbond_distance_DH
_geom_hbond_distance_HA
_geom_hbond_distance_DA
_geom_hbond_angle_DHA
N1 H1N O1A 3_655 0.85(2) 2.06(2) 2.900(2) 170(2)
N1A H1AN O1 3 0.87(2) 2.03(2) 2.886(2) 172(2)
C8A H8A1 O1 3 0.98 2.57 3.524(3) 165
C12 H12C O1 3 0.98 2.52 3.468(3) 164

loop_
_geom_torsion_atom_site_label_1
_geom_torsion_atom_site_label_2
_geom_torsion_atom_site_label_3
_geom_torsion_atom_site_label_4
_geom_torsion
C6 C1 C2 C3 -1.4(3)
C1 C2 C3 C10 163.3(2)
C1 C2 C3 C4 -70.7(2)
C1 C2 C3 C7 36.5(2)
C11 N1 C4 C3 91.9(2)
C11 N1 C4 C5 -149.5(2)
C10 C3 C4 N1 -35.4(3)
C2 C3 C4 N1 -161.05(18)
C7 C3 C4 N1 93.7(2)
C10 C3 C4 C5 -159.00(19)
C2 C3 C4 C5 75.4(2)
C7 C3 C4 C5 -29.9(2)
N1 C4 C5 C6 -131.5(2)
C3 C4 C5 C6 -5.6(2)
C4 C5 C6 C1 -68.3(2)
C4 C5 C6 C7 39.7(2)
C2 C1 C6 C5 73.3(2)
C2 C1 C6 C7 -34.8(3)
C5 C6 C7 C8 63.2(2)
C1 C6 C7 C8 175.1(2)
C5 C6 C7 C9 -174.4(2)
C1 C6 C7 C9 -62.5(3)
C5 C6 C7 C3 -56.1(2)
C1 C6 C7 C3 55.8(2)
C10 C3 C7 C8 60.6(3)
C2 C3 C7 C8 -174.6(2)
C4 C3 C7 C8 -66.9(2)
C10 C3 C7 C9 -62.8(3)
C2 C3 C7 C9 62.0(3)
C4 C3 C7 C9 169.7(2)
C10 C3 C7 C6 179.6(2)
C2 C3 C7 C6 -55.7(2)
C4 C3 C7 C6 52.0(2)
C4 N1 C11 O1 -1.1(3)
C4 N1 C11 C12 179.1(2)
C6A C1A C2A C3A -1.5(3)
C1A C2A C3A C10A 163.7(2)
C1A C2A C3A C4A -71.1(2)
C1A C2A C3A C7A 36.4(3)
C11A N1A C4A C3A 91.2(3)
C11A N1A C4A C5A -151.0(2)
C10A C3A C4A N1A -38.7(3)
C2A C3A C4A N1A -163.36(18)
C7A C3A C4A N1A 91.0(2)
C10A C3A C4A C5A -160.7(2)
C2A C3A C4A C5A 74.6(2)
C7A C3A C4A C5A -31.1(2)
N1A C4A C5A C6A -131.0(2)
C3A C4A C5A C6A -4.9(2)
C4A C5A C6A C1A -69.5(3)
C4A C5A C6A C7A 39.9(2)
C2A C1A C6A C5A 74.5(3)
C2A C1A C6A C7A -34.7(3)
C5A C6A C7A C8A 62.4(3)
C1A C6A C7A C8A 174.6(2)
C5A C6A C7A C9A -173.9(2)
C1A C6A C7A C9A -61.7(3)
C5A C6A C7A C3A -57.1(2)
C1A C6A C7A C3A 55.1(2)
C10A C3A C7A C8A 60.7(3)
C4A C3A C7A C8A -66.9(3)
C2A C3A C7A C8A -174.8(2)
C10A C3A C7A C6A -179.3(2)
C4A C3A C7A C6A 53.1(2)
C2A C3A C7A C6A -54.7(2)
C10A C3A C7A C9A -62.4(3)
C4A C3A C7A C9A 170.0(2)
C2A C3A C7A C9A 62.1(3)
C4A N1A C11A O1A -4.6(3)
C4A N1A C11A C12A 176.2(2)
